data_1513845
loop_
_publ_author_name
'Tondreau, Aaron M.'
'Benk\>o, Zolt\'an'
'Harmer, Jeffrey R.'
'Gr\"utzmacher, Hansj\"org'

_publ_section_title
;
 Sodium phosphaethynolate, Na(OCP), as a &#x201C;P&#x201D; transfer
 reagent for the synthesis of N-heterocyclic carbene supported P3 and PAsP
 radicals
;
_journal_issue 4
_journal_name_full 'Chemical Science'
_journal_page_first 1545
_journal_paper_doi 10.1039/c3sc53140f
_journal_volume 5
_journal_year 2014
_chemical_formula_sum 'C60 H78 N4 O4 P6'
_chemical_formula_weight 1105.15
_chemical_name_systematic
; 
 ? 
;
_space_group_IT_number 14
_symmetry_cell_setting monoclinic
_symmetry_space_group_name_Hall '-P 2yn'
_symmetry_space_group_name_H-M 'P 1 21/n 1'
_atom_sites_solution_hydrogens geom
_atom_sites_solution_primary direct
_atom_sites_solution_secondary difmap
_audit_creation_method SHELXL-97
_cell_angle_alpha 90.00
_cell_angle_beta 103.9810(10)
_cell_angle_gamma 90.00
_cell_formula_units_Z 8
_cell_length_a 23.6782(11)
_cell_length_b 18.3268(9)
_cell_length_c 29.7342(14)
_cell_measurement_reflns_used 9168
_cell_measurement_temperature 100(2)
_cell_measurement_theta_max 68.04
_cell_measurement_theta_min 2.73
_cell_volume 12520.8(10)
_computing_cell_refinement 'Bruker SAINT'
_computing_data_collection 'Bruker APEX2'
_computing_data_reduction 'Bruker SAINT'
_computing_molecular_graphics 'Bruker SHELXTL'
_computing_publication_material 'Bruker SHELXTL'
_computing_structure_refinement 'SHELXL-97 (Sheldrick, 2008)'
_computing_structure_solution 'SHELXS-97 (Sheldrick, 2008)'
_diffrn_ambient_temperature 100(2)
_diffrn_measured_fraction_theta_full 0.995
_diffrn_measured_fraction_theta_max 0.995
_diffrn_measurement_device_type 'Bruker APEX-II CCD'
_diffrn_measurement_method '\f and \w scans'
_diffrn_radiation_monochromator graphite
_diffrn_radiation_source 'fine-focus sealed tube'
_diffrn_radiation_type CuK\a
_diffrn_radiation_wavelength 1.54178
_diffrn_reflns_av_R_equivalents 0.0507
_diffrn_reflns_av_sigmaI/netI 0.0307
_diffrn_reflns_limit_h_max 22
_diffrn_reflns_limit_h_min -27
_diffrn_reflns_limit_k_max 21
_diffrn_reflns_limit_k_min -20
_diffrn_reflns_limit_l_max 34
_diffrn_reflns_limit_l_min -33
_diffrn_reflns_number 157386
_diffrn_reflns_theta_full 63.02
_diffrn_reflns_theta_max 63.02
_diffrn_reflns_theta_min 2.73
_exptl_absorpt_coefficient_mu 1.957
_exptl_absorpt_correction_T_max 0.7531
_exptl_absorpt_correction_T_min 0.6359
_exptl_absorpt_correction_type empirical
_exptl_absorpt_process_details 'SADABS-2012/1 - Bruker AXS area detector scaling and absorption correction'
_exptl_crystal_colour Green
_exptl_crystal_density_diffrn 1.172
_exptl_crystal_density_method 'not measured'
_exptl_crystal_description Plate
_exptl_crystal_F_000 4704
_exptl_crystal_size_max 0.32
_exptl_crystal_size_mid 0.17
_exptl_crystal_size_min 0.03
_refine_diff_density_max 0.485
_refine_diff_density_min -0.320
_refine_diff_density_rms 0.053
_refine_ls_extinction_method none
_refine_ls_goodness_of_fit_ref 0.950
_refine_ls_hydrogen_treatment constr
_refine_ls_matrix_type full
_refine_ls_number_parameters 1369
_refine_ls_number_reflns 20182
_refine_ls_number_restraints 0
_refine_ls_restrained_S_all 0.950
_refine_ls_R_factor_all 0.0640
_refine_ls_R_factor_gt 0.0457
_refine_ls_shift/su_max 0.002
_refine_ls_shift/su_mean 0.000
_refine_ls_structure_factor_coef Fsqd
_refine_ls_weighting_details 'calc w=1/[\s^2^(Fo^2^)+(0.0334P)^2^+21.0990P] where P=(Fo^2^+2Fc^2^)/3'
_refine_ls_weighting_scheme calc
_refine_ls_wR_factor_gt 0.0971
_refine_ls_wR_factor_ref 0.1073
_reflns_number_gt 15958
_reflns_number_total 20182
_reflns_threshold_expression >2sigma(I)
_cod_data_source_file c3sc53140f.txt
_cod_data_source_block finalpppcc
_cod_depositor_comments
;
The following automatic conversions were performed:

'_symmetry_cell_setting' value 'Monoclinic' changed to 'monoclinic'
according to
/usr/data/users/saulius/crontab/automatic-downloads/current/RSC/lib/dictionaries/cif_core.dic
dictionary named 'cif_core.dic' version 2.4.2 from
2011-04-26.

'_exptl_absorpt_correction_type' value 'Empirical'
changed to 'empirical' according to
/usr/data/users/saulius/crontab/automatic-downloads/current/RSC/lib/dictionaries/cif_core.dic
dictionary named 'cif_core.dic' version 2.4.2 from
2011-04-26.

'_refine_ls_hydrogen_treatment' value 'Constr' changed
to 'constr' according to
/usr/data/users/saulius/crontab/automatic-downloads/current/RSC/lib/dictionaries/cif_core.dic
dictionary named 'cif_core.dic' version 2.4.2 from 2011-04-26.

Automatic conversion script
Id: cif_fix_values 2281 2013-09-26 08:29:07Z andrius 
;
_cod_original_sg_symbol_H-M 'P2(1)/n  '
_cod_database_code 1513845

loop_
_symmetry_equiv_pos_as_xyz
'x, y, z'
'-x+1/2, y+1/2, -z+1/2'
'-x, -y, -z'
'x-1/2, -y-1/2, z-1/2'

loop_
_atom_site_label
_atom_site_type_symbol
_atom_site_fract_x
_atom_site_fract_y
_atom_site_fract_z
_atom_site_U_iso_or_equiv
_atom_site_adp_type
_atom_site_occupancy
_atom_site_symmetry_multiplicity
_atom_site_calc_flag
_atom_site_refinement_flags
C1 C 0.26993(10) 0.67369(14) 0.69563(9) 0.0272(6) Uani 1 1 d .
C2 C 0.19442(11) 0.63722(14) 0.63824(9) 0.0306(6) Uani 1 1 d .
H2 H 0.1565 0.6222 0.6223 0.037 Uiso 1 1 calc R
C3 C 0.24000(11) 0.64743(15) 0.61963(10) 0.0321(6) Uani 1 1 d .
H3 H 0.2404 0.6411 0.5880 0.039 Uiso 1 1 calc R
C4 C 0.17849(10) 0.64327(14) 0.71863(9) 0.0274(6) Uani 1 1 d .
C5 C 0.13854(11) 0.69702(14) 0.72244(9) 0.0293(6) Uani 1 1 d .
C6 C 0.10594(11) 0.68581(15) 0.75515(10) 0.0342(6) Uani 1 1 d .
H6 H 0.0786 0.7218 0.7590 0.041 Uiso 1 1 calc R
C7 C 0.11257(12) 0.62380(17) 0.78184(11) 0.0417(7) Uani 1 1 d .
H7 H 0.0897 0.6172 0.8038 0.050 Uiso 1 1 calc R
C8 C 0.15194(13) 0.57154(17) 0.77700(11) 0.0465(8) Uani 1 1 d .
H8 H 0.1560 0.5289 0.7957 0.056 Uiso 1 1 calc R
C9 C 0.18623(12) 0.57946(15) 0.74518(11) 0.0389(7) Uani 1 1 d .
C10 C 0.22927(14) 0.52015(17) 0.74016(14) 0.0561(9) Uani 1 1 d .
H10 H 0.2505 0.5373 0.7169 0.067 Uiso 1 1 calc R
C11 C 0.19786(16) 0.44914(18) 0.72188(13) 0.0604(10) Uani 1 1 d .
H11A H 0.1781 0.4298 0.7447 0.091 Uiso 1 1 calc R
H11B H 0.2263 0.4133 0.7165 0.091 Uiso 1 1 calc R
H11C H 0.1692 0.4588 0.6927 0.091 Uiso 1 1 calc R
C12 C 0.27406(16) 0.5080(2) 0.78572(17) 0.0910(16) Uani 1 1 d .
H12A H 0.2909 0.5550 0.7978 0.137 Uiso 1 1 calc R
H12B H 0.3049 0.4758 0.7805 0.137 Uiso 1 1 calc R
H12C H 0.2552 0.4854 0.8082 0.137 Uiso 1 1 calc R
C13 C 0.12887(11) 0.76483(15) 0.69254(10) 0.0342(7) Uani 1 1 d .
H13 H 0.1583 0.7652 0.6735 0.041 Uiso 1 1 calc R
C14 C 0.06827(12) 0.76357(16) 0.65959(10) 0.0397(7) Uani 1 1 d .
H14A H 0.0642 0.7198 0.6401 0.060 Uiso 1 1 calc R
H14B H 0.0631 0.8071 0.6399 0.060 Uiso 1 1 calc R
H14C H 0.0387 0.7630 0.6776 0.060 Uiso 1 1 calc R
C15 C 0.13712(14) 0.83340(16) 0.72206(12) 0.0529(9) Uani 1 1 d .
H15A H 0.1078 0.8348 0.7403 0.079 Uiso 1 1 calc R
H15B H 0.1328 0.8764 0.7019 0.079 Uiso 1 1 calc R
H15C H 0.1761 0.8332 0.7430 0.079 Uiso 1 1 calc R
C16 C 0.34458(11) 0.67827(16) 0.64840(9) 0.0313(6) Uani 1 1 d .
C17 C 0.38029(11) 0.61580(17) 0.65374(9) 0.0362(7) Uani 1 1 d .
C18 C 0.43418(13) 0.6248(2) 0.64397(10) 0.0456(8) Uani 1 1 d .
H18 H 0.4595 0.5841 0.6461 0.055 Uiso 1 1 calc R
C19 C 0.45152(12) 0.6911(2) 0.63128(10) 0.0485(9) Uani 1 1 d .
H19 H 0.4889 0.6956 0.6251 0.058 Uiso 1 1 calc R
C20 C 0.41630(13) 0.7518(2) 0.62720(10) 0.0472(8) Uani 1 1 d .
H20 H 0.4298 0.7974 0.6188 0.057 Uiso 1 1 calc R
C21 C 0.36040(12) 0.74625(17) 0.63544(10) 0.0385(7) Uani 1 1 d .
C22 C 0.32091(14) 0.81281(17) 0.62944(12) 0.0486(8) Uani 1 1 d .
H22 H 0.2833 0.7977 0.6363 0.058 Uiso 1 1 calc R
C23 C 0.3477(2) 0.8726(2) 0.66404(13) 0.0790(13) Uani 1 1 d .
H23A H 0.3851 0.8877 0.6585 0.118 Uiso 1 1 calc R
H23B H 0.3537 0.8537 0.6957 0.118 Uiso 1 1 calc R
H23C H 0.3214 0.9146 0.6601 0.118 Uiso 1 1 calc R
C24 C 0.30742(15) 0.8424(2) 0.57992(12) 0.0573(9) Uani 1 1 d .
H24A H 0.3435 0.8587 0.5725 0.086 Uiso 1 1 calc R
H24B H 0.2804 0.8835 0.5772 0.086 Uiso 1 1 calc R
H24C H 0.2897 0.8038 0.5583 0.086 Uiso 1 1 calc R
C25 C 0.41197(16) 0.4991(2) 0.69791(13) 0.0637(10) Uani 1 1 d .
H25A H 0.4375 0.4840 0.6781 0.095 Uiso 1 1 calc R
H25B H 0.3970 0.4557 0.7105 0.095 Uiso 1 1 calc R
H25C H 0.4340 0.5291 0.7235 0.095 Uiso 1 1 calc R
C26 C 0.36134(13) 0.54316(17) 0.66953(11) 0.0457(8) Uani 1 1 d .
H26 H 0.3347 0.5539 0.6901 0.055 Uiso 1 1 calc R
C27 C 0.32755(17) 0.4967(2) 0.62981(15) 0.0768(13) Uani 1 1 d .
H27A H 0.2925 0.5230 0.6135 0.115 Uiso 1 1 calc R
H27B H 0.3163 0.4507 0.6420 0.115 Uiso 1 1 calc R
H27C H 0.3520 0.4865 0.6082 0.115 Uiso 1 1 calc R
C28 C 0.48312(10) 0.76379(13) 0.84481(8) 0.0220(5) Uani 1 1 d .
C29 C 0.56309(10) 0.72542(14) 0.89639(8) 0.0248(6) Uani 1 1 d .
H29 H 0.5915 0.6939 0.9146 0.030 Uiso 1 1 calc R
C30 C 0.56422(10) 0.79847(14) 0.89694(8) 0.0253(6) Uani 1 1 d .
H30 H 0.5933 0.8285 0.9157 0.030 Uiso 1 1 calc R
C31 C 0.49933(10) 0.89707(14) 0.85322(9) 0.0294(6) Uani 1 1 d .
C32 C 0.46431(11) 0.93237(15) 0.87743(10) 0.0367(7) Uani 1 1 d .
C33 C 0.44925(12) 1.00548(17) 0.86370(12) 0.0500(9) Uani 1 1 d .
H33 H 0.4263 1.0333 0.8797 0.060 Uiso 1 1 calc R
C34 C 0.46754(14) 1.03634(17) 0.82757(13) 0.0523(9) Uani 1 1 d .
H34 H 0.4554 1.0845 0.8181 0.063 Uiso 1 1 calc R
C35 C 0.50219(14) 1.00019(17) 0.80520(13) 0.0501(8) Uani 1 1 d .
H35 H 0.5147 1.0235 0.7808 0.060 Uiso 1 1 calc R
C36 C 0.51974(12) 0.92918(15) 0.81756(11) 0.0399(7) Uani 1 1 d .
C37 C 0.44561(13) 0.89786(19) 0.91721(11) 0.0481(8) Uani 1 1 d .
H37 H 0.4607 0.8467 0.9207 0.058 Uiso 1 1 calc R
C38 C 0.37932(14) 0.8949(3) 0.90993(14) 0.0744(13) Uani 1 1 d .
H38A H 0.3638 0.9447 0.9082 0.112 Uiso 1 1 calc R
H38B H 0.3696 0.8692 0.9359 0.112 Uiso 1 1 calc R
H38C H 0.3622 0.8691 0.8810 0.112 Uiso 1 1 calc R
C39 C 0.47264(15) 0.9393(2) 0.96177(12) 0.0613(10) Uani 1 1 d .
H39A H 0.5151 0.9395 0.9668 0.092 Uiso 1 1 calc R
H39B H 0.4620 0.9153 0.9880 0.092 Uiso 1 1 calc R
H39C H 0.4582 0.9896 0.9592 0.092 Uiso 1 1 calc R
C40 C 0.56068(15) 0.89152(18) 0.79348(12) 0.0533(9) Uani 1 1 d .
H40 H 0.5696 0.8424 0.8081 0.064 Uiso 1 1 calc R
C41 C 0.5331(2) 0.8795(3) 0.74160(13) 0.0809(13) Uani 1 1 d .
H41A H 0.4981 0.8493 0.7380 0.121 Uiso 1 1 calc R
H41B H 0.5611 0.8548 0.7273 0.121 Uiso 1 1 calc R
H41C H 0.5225 0.9268 0.7265 0.121 Uiso 1 1 calc R
C42 C 0.61827(16) 0.9336(2) 0.80130(15) 0.0759(12) Uani 1 1 d .
H42A H 0.6110 0.9823 0.7875 0.114 Uiso 1 1 calc R
H42B H 0.6452 0.9072 0.7868 0.114 Uiso 1 1 calc R
H42C H 0.6355 0.9382 0.8346 0.114 Uiso 1 1 calc R
C43 C 0.49973(10) 0.62894(13) 0.85085(8) 0.0225(5) Uani 1 1 d .
C44 C 0.52616(10) 0.60009(13) 0.81767(8) 0.0224(5) Uani 1 1 d .
C45 C 0.51509(11) 0.52703(14) 0.80597(9) 0.0276(6) Uani 1 1 d .
H45 H 0.5326 0.5051 0.7837 0.033 Uiso 1 1 calc R
C46 C 0.47918(12) 0.48630(15) 0.82620(10) 0.0348(7) Uani 1 1 d .
H46 H 0.4718 0.4367 0.8176 0.042 Uiso 1 1 calc R
C47 C 0.45365(12) 0.51674(15) 0.85900(10) 0.0370(7) Uani 1 1 d .
H47 H 0.4287 0.4878 0.8724 0.044 Uiso 1 1 calc R
C48 C 0.46390(11) 0.58892(14) 0.87262(9) 0.0307(6) Uani 1 1 d .
C49 C 0.43822(13) 0.62074(17) 0.91042(11) 0.0426(7) Uani 1 1 d .
H49 H 0.4496 0.6734 0.9141 0.051 Uiso 1 1 calc R
C50 C 0.37168(15) 0.6167(2) 0.89743(13) 0.0649(11) Uani 1 1 d .
H50A H 0.3566 0.6413 0.8677 0.097 Uiso 1 1 calc R
H50B H 0.3564 0.6408 0.9215 0.097 Uiso 1 1 calc R
H50C H 0.3594 0.5655 0.8948 0.097 Uiso 1 1 calc R
C51 C 0.46355(16) 0.5826(2) 0.95651(11) 0.0547(9) Uani 1 1 d .
H51A H 0.4546 0.5303 0.9534 0.082 Uiso 1 1 calc R
H51B H 0.4464 0.6034 0.9805 0.082 Uiso 1 1 calc R
H51C H 0.5058 0.5894 0.9652 0.082 Uiso 1 1 calc R
C52 C 0.56632(10) 0.64457(14) 0.79553(8) 0.0251(6) Uani 1 1 d .
H52 H 0.5682 0.6954 0.8081 0.030 Uiso 1 1 calc R
C53 C 0.62739(11) 0.61303(18) 0.80748(11) 0.0424(8) Uani 1 1 d .
H53A H 0.6412 0.6088 0.8412 0.064 Uiso 1 1 calc R
H53B H 0.6535 0.6453 0.7956 0.064 Uiso 1 1 calc R
H53C H 0.6269 0.5646 0.7934 0.064 Uiso 1 1 calc R
C54 C 0.54332(12) 0.64831(18) 0.74306(10) 0.0434(8) Uani 1 1 d .
H54A H 0.5432 0.5993 0.7299 0.065 Uiso 1 1 calc R
H54B H 0.5684 0.6804 0.7299 0.065 Uiso 1 1 calc R
H54C H 0.5036 0.6677 0.7356 0.065 Uiso 1 1 calc R
C55 C 0.06785(10) 0.73556(14) -0.05371(8) 0.0253(6) Uani 1 1 d .
C56 C 0.00583(11) 0.75101(15) -0.12336(8) 0.0293(6) Uani 1 1 d .
H56 H -0.0272 0.7458 -0.1486 0.035 Uiso 1 1 calc R
C57 C 0.05112(11) 0.79511(15) -0.12155(9) 0.0289(6) Uani 1 1 d .
H57 H 0.0562 0.8272 -0.1453 0.035 Uiso 1 1 calc R
C58 C -0.02319(11) 0.66265(15) -0.06873(9) 0.0299(6) Uani 1 1 d .
C59 C -0.01690(12) 0.58951(17) -0.07857(10) 0.0389(7) Uani 1 1 d .
C60 C -0.05624(15) 0.54150(19) -0.06621(11) 0.0519(9) Uani 1 1 d .
H60 H -0.0534 0.4908 -0.0720 0.062 Uiso 1 1 calc R
C61 C -0.09888(15) 0.5659(2) -0.04590(11) 0.0554(9) Uani 1 1 d .
H61 H -0.1257 0.5322 -0.0384 0.067 Uiso 1 1 calc R
C62 C -0.10327(13) 0.6390(2) -0.03619(10) 0.0486(9) Uani 1 1 d .
H62 H -0.1328 0.6548 -0.0217 0.058 Uiso 1 1 calc R
C63 C -0.06537(11) 0.68981(17) -0.04721(9) 0.0357(7) Uani 1 1 d .
C64 C -0.07015(12) 0.77023(17) -0.03691(10) 0.0396(7) Uani 1 1 d .
H64 H -0.0359 0.7954 -0.0442 0.048 Uiso 1 1 calc R
C65 C -0.12476(14) 0.8044(2) -0.06713(12) 0.0557(9) Uani 1 1 d .
H65A H -0.1245 0.7985 -0.0998 0.084 Uiso 1 1 calc R
H65B H -0.1258 0.8565 -0.0599 0.084 Uiso 1 1 calc R
H65C H -0.1592 0.7803 -0.0612 0.084 Uiso 1 1 calc R
C66 C -0.06733(18) 0.7833(2) 0.01397(12) 0.0723(12) Uani 1 1 d .
H66A H -0.1019 0.7625 0.0217 0.108 Uiso 1 1 calc R
H66B H -0.0659 0.8359 0.0201 0.108 Uiso 1 1 calc R
H66C H -0.0324 0.7600 0.0330 0.108 Uiso 1 1 calc R
C67 C 0.03027(13) 0.56206(17) -0.10111(11) 0.0463(8) Uani 1 1 d .
H67 H 0.0513 0.6059 -0.1088 0.056 Uiso 1 1 calc R
C68 C 0.07478(17) 0.5154(2) -0.06789(14) 0.0776(13) Uani 1 1 d .
H68A H 0.0560 0.4708 -0.0606 0.116 Uiso 1 1 calc R
H68B H 0.0905 0.5428 -0.0393 0.116 Uiso 1 1 calc R
H68C H 0.1065 0.5025 -0.0824 0.116 Uiso 1 1 calc R
C69 C 0.00533(14) 0.52217(18) -0.14626(11) 0.0501(8) Uani 1 1 d .
H69A H 0.0370 0.5084 -0.1606 0.075 Uiso 1 1 calc R
H69B H -0.0220 0.5542 -0.1673 0.075 Uiso 1 1 calc R
H69C H -0.0150 0.4782 -0.1400 0.075 Uiso 1 1 calc R
C70 C 0.14256(11) 0.82633(14) -0.06255(9) 0.0270(6) Uani 1 1 d .
C71 C 0.14212(12) 0.88462(15) -0.03233(9) 0.0341(6) Uani 1 1 d .
C72 C 0.19424(13) 0.92158(16) -0.01623(10) 0.0413(7) Uani 1 1 d .
H72 H 0.1960 0.9611 0.0047 0.050 Uiso 1 1 calc R
C73 C 0.24340(13) 0.90172(17) -0.03025(11) 0.0442(8) Uani 1 1 d .
H73 H 0.2787 0.9275 -0.0187 0.053 Uiso 1 1 calc R
C74 C 0.24208(12) 0.84496(16) -0.06079(11) 0.0408(7) Uani 1 1 d .
H74 H 0.2764 0.8326 -0.0702 0.049 Uiso 1 1 calc R
C75 C 0.19130(11) 0.80541(15) -0.07805(9) 0.0302(6) Uani 1 1 d .
C76 C 0.19056(12) 0.74256(16) -0.11137(10) 0.0346(7) Uani 1 1 d .
H76 H 0.1492 0.7348 -0.1286 0.042 Uiso 1 1 calc R
C77 C 0.22557(16) 0.7576(2) -0.14712(12) 0.0614(10) Uani 1 1 d .
H77A H 0.2122 0.8033 -0.1634 0.092 Uiso 1 1 calc R
H77B H 0.2201 0.7174 -0.1695 0.092 Uiso 1 1 calc R
H77C H 0.2669 0.7618 -0.1315 0.092 Uiso 1 1 calc R
C78 C 0.21159(19) 0.67222(19) -0.08567(12) 0.0680(11) Uani 1 1 d .
H78A H 0.2517 0.6785 -0.0675 0.102 Uiso 1 1 calc R
H78B H 0.2101 0.6326 -0.1081 0.102 Uiso 1 1 calc R
H78C H 0.1865 0.6602 -0.0649 0.102 Uiso 1 1 calc R
C79 C 0.08688(13) 0.90853(18) -0.01907(10) 0.0446(8) Uani 1 1 d .
H79 H 0.0594 0.8662 -0.0249 0.054 Uiso 1 1 calc R
C80 C 0.09659(16) 0.9287(2) 0.03155(12) 0.0679(11) Uani 1 1 d .
H80A H 0.1179 0.8893 0.0508 0.102 Uiso 1 1 calc R
H80B H 0.0589 0.9359 0.0391 0.102 Uiso 1 1 calc R
H80C H 0.1193 0.9739 0.0376 0.102 Uiso 1 1 calc R
C81 C 0.0581(2) 0.9704(3) -0.05028(16) 0.1038(18) Uani 1 1 d .
H81A H 0.0825 1.0142 -0.0437 0.156 Uiso 1 1 calc R
H81B H 0.0198 0.9807 -0.0445 0.156 Uiso 1 1 calc R
H81C H 0.0534 0.9564 -0.0828 0.156 Uiso 1 1 calc R
C82 C 0.25722(10) 0.65404(13) 0.11362(8) 0.0216(5) Uani 1 1 d .
C83 C 0.33350(10) 0.61997(14) 0.17063(8) 0.0239(5) Uani 1 1 d .
H83 H 0.3612 0.5901 0.1909 0.029 Uiso 1 1 calc R
C84 C 0.33087(10) 0.69274(14) 0.17105(8) 0.0242(6) Uani 1 1 d .
H84 H 0.3565 0.7243 0.1918 0.029 Uiso 1 1 calc R
C85 C 0.26742(10) 0.78973(13) 0.12760(8) 0.0239(5) Uani 1 1 d .
C86 C 0.30379(11) 0.83596(15) 0.10990(9) 0.0300(6) Uani 1 1 d .
C87 C 0.28831(13) 0.90918(16) 0.10551(11) 0.0424(7) Uani 1 1 d .
H87 H 0.3113 0.9422 0.0929 0.051 Uiso 1 1 calc R
C88 C 0.24039(14) 0.93478(17) 0.11903(12) 0.0500(9) Uani 1 1 d .
H88 H 0.2309 0.9852 0.1160 0.060 Uiso 1 1 calc R
C89 C 0.20622(13) 0.88795(16) 0.13689(11) 0.0425(7) Uani 1 1 d .
H89 H 0.1734 0.9067 0.1461 0.051 Uiso 1 1 calc R
C90 C 0.21836(11) 0.81392(15) 0.14181(9) 0.0294(6) Uani 1 1 d .
C91 C 0.35830(11) 0.80792(16) 0.09682(10) 0.0373(7) Uani 1 1 d .
H91 H 0.3761 0.7708 0.1207 0.045 Uiso 1 1 calc R
C92 C 0.40386(15) 0.8668(2) 0.09862(14) 0.0712(12) Uani 1 1 d .
H92A H 0.4411 0.8441 0.0979 0.107 Uiso 1 1 calc R
H92B H 0.4084 0.8950 0.1273 0.107 Uiso 1 1 calc R
H92C H 0.3915 0.8993 0.0719 0.107 Uiso 1 1 calc R
C93 C 0.34429(13) 0.76922(19) 0.05095(12) 0.0548(9) Uani 1 1 d .
H93A H 0.3143 0.7323 0.0507 0.082 Uiso 1 1 calc R
H93B H 0.3795 0.7456 0.0461 0.082 Uiso 1 1 calc R
H93C H 0.3300 0.8046 0.0261 0.082 Uiso 1 1 calc R
C94 C 0.11667(12) 0.7739(2) 0.14371(11) 0.0500(9) Uani 1 1 d .
H94A H 0.1051 0.8231 0.1507 0.075 Uiso 1 1 calc R
H94B H 0.0952 0.7378 0.1574 0.075 Uiso 1 1 calc R
H94C H 0.1078 0.7671 0.1100 0.075 Uiso 1 1 calc R
C95 C 0.19675(14) 0.7750(2) 0.21619(11) 0.0565(9) Uani 1 1 d .
H95A H 0.2385 0.7669 0.2286 0.085 Uiso 1 1 calc R
H95B H 0.1747 0.7403 0.2303 0.085 Uiso 1 1 calc R
H95C H 0.1868 0.8249 0.2233 0.085 Uiso 1 1 calc R
C96 C 0.18154(11) 0.76413(16) 0.16384(9) 0.0338(6) Uani 1 1 d .
H96 H 0.1916 0.7127 0.1577 0.041 Uiso 1 1 calc R
C97 C 0.27289(10) 0.52140(13) 0.12334(8) 0.0238(5) Uani 1 1 d .
C98 C 0.28932(11) 0.49122(14) 0.08518(9) 0.0270(6) Uani 1 1 d .
C99 C 0.27303(11) 0.41919(15) 0.07447(9) 0.0317(6) Uani 1 1 d .
H99 H 0.2834 0.3962 0.0490 0.038 Uiso 1 1 calc R
C100 C 0.24198(11) 0.38068(15) 0.10039(10) 0.0321(6) Uani 1 1 d .
H100 H 0.2310 0.3317 0.0922 0.038 Uiso 1 1 calc R
C101 C 0.22664(11) 0.41211(15) 0.13796(9) 0.0307(6) Uani 1 1 d .
H101 H 0.2057 0.3844 0.1555 0.037 Uiso 1 1 calc R
C102 C 0.24166(10) 0.48426(14) 0.15028(9) 0.0262(6) Uani 1 1 d .
C103 C 0.22280(11) 0.51959(15) 0.19063(9) 0.0306(6) Uani 1 1 d .
H103 H 0.2387 0.5704 0.1943 0.037 Uiso 1 1 calc R
C104 C 0.15630(12) 0.52485(18) 0.17968(11) 0.0446(8) Uani 1 1 d .
H10G H 0.1422 0.5518 0.1507 0.067 Uiso 1 1 calc R
H10H H 0.1446 0.5505 0.2049 0.067 Uiso 1 1 calc R
H10I H 0.1396 0.4757 0.1765 0.067 Uiso 1 1 calc R
C105 C 0.24671(12) 0.47931(16) 0.23597(9) 0.0359(7) Uani 1 1 d .
H10A H 0.2324 0.4290 0.2331 0.054 Uiso 1 1 calc R
H10B H 0.2338 0.5039 0.2610 0.054 Uiso 1 1 calc R
H10C H 0.2893 0.4792 0.2430 0.054 Uiso 1 1 calc R
C106 C 0.32395(12) 0.53391(15) 0.05726(9) 0.0331(6) Uani 1 1 d .
H106 H 0.3229 0.5865 0.0660 0.040 Uiso 1 1 calc R
C107 C 0.38754(12) 0.50975(17) 0.06953(10) 0.0414(7) Uani 1 1 d .
H10J H 0.4034 0.5141 0.1031 0.062 Uiso 1 1 calc R
H10K H 0.4099 0.5408 0.0533 0.062 Uiso 1 1 calc R
H10L H 0.3901 0.4589 0.0601 0.062 Uiso 1 1 calc R
C108 C 0.29751(14) 0.52800(18) 0.00505(10) 0.0456(8) Uani 1 1 d .
H10D H 0.3002 0.4774 -0.0049 0.068 Uiso 1 1 calc R
H10E H 0.3188 0.5599 -0.0115 0.068 Uiso 1 1 calc R
H10F H 0.2566 0.5429 -0.0018 0.068 Uiso 1 1 calc R
C109 C 0.36604(11) 0.16278(14) 0.98512(9) 0.0265(6) Uani 1 1 d .
C110 C 0.33614(10) 0.22309(14) 0.99597(8) 0.0252(6) Uani 1 1 d .
C111 C 0.34869(11) 0.29779(15) 0.98281(9) 0.0287(6) Uani 1 1 d .
C112 C 0.41805(11) 0.17214(15) 0.96634(9) 0.0299(6) Uani 1 1 d .
C113 C 0.36234(17) 0.37363(17) 0.92246(11) 0.0537(9) Uani 1 1 d .
H11G H 0.3351 0.4093 0.9300 0.081 Uiso 1 1 calc R
H11H H 0.3586 0.3733 0.8889 0.081 Uiso 1 1 calc R
H11I H 0.4022 0.3870 0.9384 0.081 Uiso 1 1 calc R
C114 C 0.50498(13) 0.2389(2) 0.97358(12) 0.0545(9) Uani 1 1 d .
H11J H 0.5233 0.1925 0.9689 0.082 Uiso 1 1 calc R
H11K H 0.5322 0.2679 0.9968 0.082 Uiso 1 1 calc R
H11L H 0.4947 0.2658 0.9443 0.082 Uiso 1 1 calc R
C115 C 0.87074(10) 0.77903(14) 0.78933(8) 0.0255(6) Uani 1 1 d .
C116 C 0.91349(10) 0.82531(14) 0.78000(8) 0.0244(6) Uani 1 1 d .
C117 C 0.82095(11) 0.81201(15) 0.80444(9) 0.0297(6) Uani 1 1 d .
C118 C 0.91556(10) 0.90374(14) 0.79277(9) 0.0261(6) Uani 1 1 d .
C119 C 0.74058(12) 0.79200(18) 0.83623(11) 0.0419(7) Uani 1 1 d .
H11D H 0.7535 0.8260 0.8621 0.063 Uiso 1 1 calc R
H11E H 0.7187 0.7520 0.8459 0.063 Uiso 1 1 calc R
H11F H 0.7156 0.8177 0.8099 0.063 Uiso 1 1 calc R
C120 C 0.91647(16) 0.98476(17) 0.85369(11) 0.0526(9) Uani 1 1 d .
H12D H 0.9450 1.0174 0.8452 0.079 Uiso 1 1 calc R
H12E H 0.9217 0.9853 0.8874 0.079 Uiso 1 1 calc R
H12F H 0.8770 1.0012 0.8387 0.079 Uiso 1 1 calc R
N1 N 0.21305(8) 0.65274(11) 0.68504(7) 0.0269(5) Uani 1 1 d .
N2 N 0.28660(8) 0.66907(12) 0.65517(7) 0.0278(5) Uani 1 1 d .
N3 N 0.01607(8) 0.71452(12) -0.08173(7) 0.0256(5) Uani 1 1 d .
N4 N 0.08937(8) 0.78558(12) -0.07877(7) 0.0257(5) Uani 1 1 d .
N5 N 0.28400(8) 0.71400(11) 0.13563(7) 0.0206(4) Uani 1 1 d .
N6 N 0.28816(8) 0.59652(11) 0.13510(7) 0.0218(4) Uani 1 1 d .
N7 N 0.51282(8) 0.70413(11) 0.86432(7) 0.0206(4) Uani 1 1 d .
N8 N 0.51504(8) 0.82170(11) 0.86504(7) 0.0232(5) Uani 1 1 d .
O1 O 0.43013(8) 0.13706(11) 0.93547(6) 0.0365(5) Uani 1 1 d .
O2 O 0.45313(8) 0.22478(11) 0.98941(7) 0.0408(5) Uani 1 1 d .
O3 O 0.35601(8) 0.35067(10) 1.00761(7) 0.0360(5) Uani 1 1 d .
O4 O 0.34920(9) 0.30222(10) 0.93731(6) 0.0383(5) Uani 1 1 d .
O5 O 0.91159(8) 0.95465(10) 0.76654(6) 0.0358(4) Uani 1 1 d .
O6 O 0.92484(9) 0.91212(10) 0.83881(6) 0.0381(5) Uani 1 1 d .
O7 O 0.80724(9) 0.87522(12) 0.80017(8) 0.0521(6) Uani 1 1 d .
O8 O 0.79065(7) 0.76294(10) 0.82267(6) 0.0334(4) Uani 1 1 d .
P1 P 0.30198(3) 0.71317(4) 0.75188(2) 0.03310(17) Uani 1 1 d .
P2 P 0.39093(3) 0.69035(4) 0.76401(2) 0.03013(16) Uani 1 1 d .
P3 P 0.41171(3) 0.78131(4) 0.80661(3) 0.03386(17) Uani 1 1 d .
P4 P 0.08998(3) 0.69894(4) 0.00427(2) 0.03206(17) Uani 1 1 d .
P5 P 0.17827(3) 0.72696(4) 0.02775(2) 0.02758(15) Uani 1 1 d .
P6 P 0.19077(3) 0.63527(4) 0.06986(2) 0.02979(16) Uani 1 1 d .
P7 P 0.27908(3) 0.21311(4) 1.02366(3) 0.03137(16) Uani 1 1 d .
P8 P 0.27962(3) 0.09916(4) 1.02914(3) 0.03983(18) Uani 1 1 d .
P9 P 0.34802(3) 0.07396(4) 0.99825(3) 0.03566(17) Uani 1 1 d .
P10 P 0.87153(3) 0.68537(4) 0.77726(2) 0.03027(16) Uani 1 1 d .
P11 P 0.94556(3) 0.68191(4) 0.75049(2) 0.03220(16) Uani 1 1 d .
P12 P 0.96851(3) 0.79334(4) 0.75536(2) 0.02785(15) Uani 1 1 d .

loop_
_atom_site_aniso_label
_atom_site_aniso_U_11
_atom_site_aniso_U_22
_atom_site_aniso_U_33
_atom_site_aniso_U_23
_atom_site_aniso_U_13
_atom_site_aniso_U_12
C1 0.0228(13) 0.0260(14) 0.0326(15) -0.0021(11) 0.0063(11) 0.0014(11)
C2 0.0239(13) 0.0289(15) 0.0347(16) -0.0043(12) -0.0012(12) 0.0002(11)
C3 0.0275(14) 0.0338(16) 0.0298(15) -0.0060(12) -0.0030(12) -0.0009(12)
C4 0.0193(12) 0.0268(14) 0.0343(15) -0.0012(11) 0.0032(11) -0.0046(11)
C5 0.0225(13) 0.0269(15) 0.0376(16) 0.0012(12) 0.0055(11) -0.0028(11)
C6 0.0268(14) 0.0323(16) 0.0447(18) 0.0029(13) 0.0110(12) -0.0023(12)
C7 0.0340(16) 0.0487(19) 0.0446(19) 0.0103(15) 0.0139(14) -0.0062(14)
C8 0.0365(16) 0.0425(19) 0.060(2) 0.0245(16) 0.0098(15) -0.0018(14)
C9 0.0270(14) 0.0299(16) 0.057(2) 0.0097(14) 0.0048(13) 0.0004(12)
C10 0.0406(18) 0.0341(18) 0.096(3) 0.0189(18) 0.0202(18) 0.0091(15)
C11 0.061(2) 0.042(2) 0.074(3) 0.0040(18) 0.0091(19) 0.0124(17)
C12 0.046(2) 0.049(2) 0.152(4) 0.003(3) -0.026(2) 0.0181(19)
C13 0.0285(14) 0.0275(15) 0.0507(18) 0.0078(13) 0.0174(13) 0.0035(12)
C14 0.0446(17) 0.0383(17) 0.0358(17) 0.0054(13) 0.0089(13) 0.0038(14)
C15 0.0486(19) 0.0289(17) 0.071(2) 0.0048(16) -0.0050(17) -0.0054(14)
C16 0.0227(13) 0.0465(18) 0.0244(14) -0.0106(12) 0.0050(11) -0.0039(12)
C17 0.0262(14) 0.057(2) 0.0240(15) -0.0130(13) 0.0024(11) 0.0057(13)
C18 0.0337(16) 0.073(2) 0.0300(17) -0.0048(16) 0.0071(13) 0.0104(16)
C19 0.0214(14) 0.093(3) 0.0306(17) -0.0022(17) 0.0063(12) 0.0021(17)
C20 0.0406(17) 0.067(2) 0.0360(18) -0.0015(16) 0.0130(14) -0.0134(17)
C21 0.0323(15) 0.055(2) 0.0290(16) -0.0075(14) 0.0093(12) -0.0031(14)
C22 0.0528(19) 0.0426(19) 0.057(2) 0.0007(16) 0.0261(16) -0.0071(15)
C23 0.130(4) 0.057(2) 0.052(2) -0.0105(19) 0.026(2) -0.001(2)
C24 0.055(2) 0.053(2) 0.059(2) -0.0023(18) 0.0048(17) -0.0031(17)
C25 0.070(2) 0.054(2) 0.057(2) -0.0022(18) -0.0045(19) 0.0033(19)
C26 0.0431(17) 0.0397(18) 0.054(2) -0.0138(15) 0.0104(15) 0.0053(14)
C27 0.071(3) 0.049(2) 0.091(3) -0.020(2) -0.019(2) 0.002(2)
C28 0.0273(13) 0.0198(13) 0.0201(13) -0.0017(10) 0.0080(10) -0.0004(10)
C29 0.0246(13) 0.0278(15) 0.0204(13) -0.0003(11) 0.0021(10) 0.0036(11)
C30 0.0234(13) 0.0281(15) 0.0213(13) -0.0052(11) -0.0004(10) 0.0019(11)
C31 0.0221(13) 0.0201(14) 0.0396(16) -0.0061(12) -0.0051(11) 0.0007(11)
C32 0.0229(13) 0.0329(16) 0.0495(19) -0.0126(13) -0.0006(13) 0.0001(12)
C33 0.0290(16) 0.0408(19) 0.071(2) -0.0216(17) -0.0058(15) 0.0143(14)
C34 0.0474(19) 0.0254(17) 0.074(3) 0.0028(16) -0.0056(18) -0.0040(15)
C35 0.0439(18) 0.0324(18) 0.069(2) 0.0106(16) 0.0031(17) 0.0024(15)
C36 0.0380(16) 0.0269(16) 0.0484(19) 0.0094(13) -0.0020(14) -0.0026(13)
C37 0.0351(16) 0.054(2) 0.055(2) -0.0241(16) 0.0097(15) 0.0100(15)
C38 0.042(2) 0.124(4) 0.062(3) -0.028(2) 0.0215(18) -0.008(2)
C39 0.049(2) 0.071(3) 0.057(2) -0.0208(19) 0.0004(17) 0.0235(18)
C40 0.068(2) 0.044(2) 0.055(2) 0.0222(16) 0.0265(18) 0.0063(17)
C41 0.102(3) 0.092(3) 0.054(3) 0.003(2) 0.032(2) -0.005(3)
C42 0.056(2) 0.084(3) 0.093(3) 0.022(2) 0.027(2) 0.010(2)
C43 0.0233(12) 0.0195(13) 0.0239(14) -0.0001(10) 0.0042(10) 0.0006(10)
C44 0.0217(12) 0.0224(13) 0.0210(13) 0.0000(10) 0.0015(10) 0.0013(10)
C45 0.0299(14) 0.0259(14) 0.0262(14) -0.0055(11) 0.0052(11) 0.0005(11)
C46 0.0385(15) 0.0232(15) 0.0417(17) -0.0025(12) 0.0075(13) -0.0059(12)
C47 0.0372(16) 0.0322(16) 0.0451(18) 0.0029(13) 0.0170(14) -0.0097(13)
C48 0.0312(14) 0.0276(15) 0.0361(16) 0.0009(12) 0.0137(12) -0.0012(12)
C49 0.0542(19) 0.0348(17) 0.0494(19) 0.0021(14) 0.0332(16) -0.0010(14)
C50 0.055(2) 0.086(3) 0.067(3) 0.013(2) 0.0402(19) 0.016(2)
C51 0.071(2) 0.060(2) 0.041(2) -0.0029(16) 0.0283(17) -0.0002(18)
C52 0.0294(13) 0.0231(14) 0.0247(14) -0.0034(11) 0.0102(11) -0.0013(11)
C53 0.0238(14) 0.053(2) 0.0499(19) 0.0122(15) 0.0072(13) -0.0027(13)
C54 0.0336(16) 0.061(2) 0.0359(17) 0.0135(15) 0.0090(13) 0.0008(15)
C55 0.0180(12) 0.0333(15) 0.0225(14) -0.0032(11) 0.0005(10) 0.0042(11)
C56 0.0275(14) 0.0400(16) 0.0168(13) 0.0013(11) -0.0015(11) 0.0066(12)
C57 0.0253(13) 0.0374(16) 0.0207(14) 0.0032(11) -0.0008(11) 0.0039(12)
C58 0.0243(13) 0.0410(17) 0.0200(14) 0.0032(12) -0.0034(11) -0.0037(12)
C59 0.0342(15) 0.0418(18) 0.0333(17) 0.0037(13) -0.0064(12) -0.0027(13)
C60 0.055(2) 0.046(2) 0.047(2) 0.0055(16) -0.0037(16) -0.0097(17)
C61 0.056(2) 0.066(3) 0.041(2) 0.0112(17) 0.0044(16) -0.0272(19)
C62 0.0378(17) 0.078(3) 0.0288(17) 0.0012(16) 0.0053(13) -0.0160(17)
C63 0.0266(14) 0.0569(19) 0.0202(14) -0.0003(13) -0.0006(11) -0.0083(13)
C64 0.0254(14) 0.060(2) 0.0340(17) -0.0094(14) 0.0087(12) -0.0041(14)
C65 0.050(2) 0.063(2) 0.051(2) 0.0005(17) 0.0050(16) 0.0019(17)
C66 0.085(3) 0.089(3) 0.038(2) -0.016(2) 0.0055(19) 0.023(2)
C67 0.0423(17) 0.0358(18) 0.054(2) -0.0047(15) -0.0021(15) 0.0052(14)
C68 0.072(3) 0.078(3) 0.069(3) -0.006(2) -0.011(2) 0.031(2)
C69 0.0492(19) 0.050(2) 0.050(2) -0.0023(16) 0.0095(16) -0.0013(16)
C70 0.0245(13) 0.0289(15) 0.0244(14) 0.0038(11) -0.0004(11) -0.0001(11)
C71 0.0363(15) 0.0331(16) 0.0293(15) 0.0025(12) 0.0009(12) 0.0052(13)
C72 0.0493(18) 0.0282(16) 0.0390(18) -0.0034(13) -0.0041(14) -0.0023(14)
C73 0.0369(17) 0.0384(18) 0.052(2) 0.0011(15) 0.0002(14) -0.0102(14)
C74 0.0323(15) 0.0416(18) 0.0479(19) 0.0034(15) 0.0086(14) -0.0060(13)
C75 0.0275(14) 0.0306(15) 0.0299(15) 0.0063(12) 0.0018(11) -0.0010(12)
C76 0.0266(14) 0.0409(17) 0.0371(16) -0.0018(13) 0.0092(12) 0.0017(12)
C77 0.070(2) 0.079(3) 0.041(2) -0.0101(18) 0.0244(18) -0.019(2)
C78 0.113(3) 0.050(2) 0.049(2) -0.0002(17) 0.034(2) 0.026(2)
C79 0.0450(17) 0.0476(19) 0.0372(18) -0.0118(14) 0.0021(14) 0.0125(15)
C80 0.061(2) 0.091(3) 0.049(2) -0.020(2) 0.0084(18) 0.023(2)
C81 0.104(4) 0.132(4) 0.077(3) 0.026(3) 0.026(3) 0.086(3)
C82 0.0212(12) 0.0219(13) 0.0222(13) 0.0003(10) 0.0061(10) 0.0027(10)
C83 0.0202(12) 0.0295(15) 0.0193(13) -0.0020(11) -0.0005(10) 0.0030(11)
C84 0.0191(12) 0.0306(15) 0.0201(13) -0.0033(11) -0.0006(10) 0.0014(11)
C85 0.0233(12) 0.0212(13) 0.0237(14) -0.0021(10) -0.0015(10) 0.0017(10)
C86 0.0264(13) 0.0308(16) 0.0287(15) 0.0003(12) -0.0016(11) -0.0039(11)
C87 0.0431(17) 0.0312(17) 0.0478(19) 0.0049(14) 0.0011(14) -0.0085(14)
C88 0.054(2) 0.0247(16) 0.063(2) -0.0009(15) -0.0032(17) 0.0091(15)
C89 0.0375(16) 0.0372(18) 0.0498(19) -0.0077(14) 0.0047(14) 0.0148(14)
C90 0.0251(13) 0.0333(16) 0.0270(15) -0.0067(12) 0.0008(11) 0.0065(12)
C91 0.0276(14) 0.0442(18) 0.0405(17) 0.0051(14) 0.0092(12) -0.0055(13)
C92 0.051(2) 0.091(3) 0.081(3) -0.035(2) 0.034(2) -0.035(2)
C93 0.0349(17) 0.061(2) 0.070(2) -0.0179(19) 0.0141(16) 0.0003(16)
C94 0.0303(16) 0.081(3) 0.0389(18) -0.0029(17) 0.0081(13) 0.0005(16)
C95 0.0387(17) 0.092(3) 0.0364(19) 0.0049(18) 0.0050(14) -0.0038(18)
C96 0.0268(14) 0.0432(17) 0.0332(16) -0.0038(13) 0.0105(12) 0.0071(12)
C97 0.0221(12) 0.0204(13) 0.0258(14) 0.0009(10) 0.0001(10) 0.0034(10)
C98 0.0258(13) 0.0279(15) 0.0261(14) 0.0001(11) 0.0039(11) 0.0044(11)
C99 0.0359(15) 0.0295(15) 0.0286(15) -0.0064(12) 0.0058(12) 0.0052(12)
C100 0.0290(14) 0.0247(15) 0.0403(17) -0.0045(12) 0.0039(12) -0.0012(11)
C101 0.0251(13) 0.0292(15) 0.0373(16) 0.0005(12) 0.0063(12) -0.0018(11)
C102 0.0203(12) 0.0285(15) 0.0281(14) -0.0006(11) 0.0028(10) 0.0029(11)
C103 0.0303(14) 0.0280(15) 0.0370(16) -0.0024(12) 0.0147(12) -0.0010(12)
C104 0.0379(16) 0.055(2) 0.0465(19) 0.0020(15) 0.0200(14) 0.0104(15)
C105 0.0352(15) 0.0394(17) 0.0348(16) -0.0042(13) 0.0120(13) -0.0040(13)
C106 0.0453(16) 0.0267(15) 0.0301(15) -0.0005(12) 0.0148(13) 0.0045(13)
C107 0.0414(17) 0.0478(19) 0.0372(17) 0.0021(14) 0.0139(14) -0.0080(14)
C108 0.0555(19) 0.050(2) 0.0341(17) 0.0116(14) 0.0158(15) 0.0150(16)
C109 0.0252(13) 0.0287(15) 0.0222(14) -0.0040(11) -0.0007(10) 0.0040(11)
C110 0.0242(13) 0.0272(14) 0.0226(14) -0.0023(11) 0.0025(10) -0.0017(11)
C111 0.0270(13) 0.0297(15) 0.0310(15) -0.0016(12) 0.0099(11) 0.0032(11)
C112 0.0268(14) 0.0330(16) 0.0270(15) -0.0064(12) 0.0007(11) 0.0059(12)
C113 0.090(3) 0.0376(19) 0.045(2) 0.0044(15) 0.0370(19) -0.0054(17)
C114 0.0340(17) 0.080(3) 0.054(2) -0.0243(19) 0.0179(15) -0.0142(17)
C115 0.0233(13) 0.0311(15) 0.0200(13) 0.0043(11) 0.0014(10) 0.0017(11)
C116 0.0234(13) 0.0288(14) 0.0181(13) 0.0025(10) -0.0006(10) 0.0024(11)
C117 0.0279(14) 0.0334(17) 0.0272(15) 0.0060(12) 0.0056(11) 0.0011(12)
C118 0.0205(12) 0.0313(15) 0.0257(15) 0.0018(12) 0.0039(10) 0.0014(11)
C119 0.0317(15) 0.054(2) 0.0448(18) 0.0055(15) 0.0181(13) 0.0032(14)
C120 0.074(2) 0.0381(19) 0.045(2) -0.0105(15) 0.0135(17) 0.0137(17)
N1 0.0202(10) 0.0255(12) 0.0335(13) -0.0027(9) 0.0035(9) 0.0008(9)
N2 0.0208(11) 0.0336(13) 0.0278(12) -0.0066(10) 0.0035(9) 0.0007(9)
N3 0.0197(10) 0.0349(13) 0.0203(11) 0.0007(9) 0.0011(8) 0.0016(9)
N4 0.0215(10) 0.0324(12) 0.0212(11) 0.0016(9) 0.0014(9) 0.0023(9)
N5 0.0184(10) 0.0222(11) 0.0200(11) 0.0000(9) 0.0024(8) 0.0024(8)
N6 0.0211(10) 0.0241(11) 0.0189(11) -0.0019(9) 0.0023(8) 0.0010(9)
N7 0.0235(10) 0.0201(11) 0.0181(11) -0.0019(8) 0.0047(8) -0.0002(8)
N8 0.0246(11) 0.0211(11) 0.0229(11) -0.0027(9) 0.0036(9) 0.0014(9)
O1 0.0330(10) 0.0445(12) 0.0304(11) -0.0113(9) 0.0044(8) 0.0081(9)
O2 0.0285(10) 0.0559(13) 0.0408(12) -0.0229(10) 0.0136(9) -0.0104(9)
O3 0.0478(12) 0.0255(10) 0.0379(11) -0.0059(9) 0.0163(9) 0.0002(9)
O4 0.0571(13) 0.0297(11) 0.0328(11) 0.0000(8) 0.0199(9) -0.0038(9)
O5 0.0441(11) 0.0292(11) 0.0334(11) 0.0064(9) 0.0080(9) -0.0069(9)
O6 0.0560(12) 0.0315(11) 0.0262(11) -0.0035(8) 0.0086(9) 0.0114(9)
O7 0.0443(12) 0.0382(13) 0.0831(17) 0.0208(12) 0.0336(12) 0.0161(10)
O8 0.0302(10) 0.0372(11) 0.0361(11) 0.0040(9) 0.0141(8) -0.0013(8)
P1 0.0215(3) 0.0465(4) 0.0314(4) -0.0130(3) 0.0066(3) -0.0020(3)
P2 0.0225(3) 0.0385(4) 0.0277(4) -0.0086(3) 0.0027(3) -0.0008(3)
P3 0.0283(4) 0.0269(4) 0.0388(4) -0.0046(3) -0.0067(3) 0.0025(3)
P4 0.0207(3) 0.0496(5) 0.0230(4) 0.0060(3) -0.0003(3) 0.0002(3)
P5 0.0218(3) 0.0355(4) 0.0224(4) 0.0020(3) -0.0006(3) 0.0018(3)
P6 0.0250(3) 0.0265(4) 0.0313(4) -0.0007(3) -0.0060(3) 0.0000(3)
P7 0.0300(4) 0.0286(4) 0.0381(4) 0.0009(3) 0.0132(3) 0.0007(3)
P8 0.0443(4) 0.0299(4) 0.0464(5) 0.0017(3) 0.0132(4) -0.0068(3)
P9 0.0394(4) 0.0246(4) 0.0398(4) -0.0037(3) 0.0035(3) 0.0026(3)
P10 0.0290(3) 0.0278(4) 0.0326(4) 0.0026(3) 0.0049(3) -0.0015(3)
P11 0.0306(4) 0.0320(4) 0.0328(4) -0.0031(3) 0.0053(3) 0.0042(3)
P12 0.0233(3) 0.0345(4) 0.0255(4) -0.0009(3) 0.0055(3) 0.0011(3)

loop_
_atom_type_symbol
_atom_type_description
_atom_type_scat_dispersion_real
_atom_type_scat_dispersion_imag
_atom_type_scat_source
C C 0.0181 0.0091 'International Tables Vol C Tables 4.2.6.8 and 6.1.1.4'
H H 0.0000 0.0000 'International Tables Vol C Tables 4.2.6.8 and 6.1.1.4'
N N 0.0311 0.0180 'International Tables Vol C Tables 4.2.6.8 and 6.1.1.4'
O O 0.0492 0.0322 'International Tables Vol C Tables 4.2.6.8 and 6.1.1.4'
P P 0.2955 0.4335 'International Tables Vol C Tables 4.2.6.8 and 6.1.1.4'

loop_
_geom_angle_atom_site_label_1
_geom_angle_atom_site_label_2
_geom_angle_atom_site_label_3
_geom_angle
N2 C1 N1 105.1(2)
N2 C1 P1 134.18(19)
N1 C1 P1 119.74(19)
C3 C2 N1 107.1(2)
C2 C3 N2 107.3(2)
C5 C4 C9 123.1(2)
C5 C4 N1 118.8(2)
C9 C4 N1 118.1(2)
C4 C5 C6 117.0(2)
C4 C5 C13 123.0(2)
C6 C5 C13 120.0(2)
C7 C6 C5 121.3(3)
C8 C7 C6 120.3(3)
C7 C8 C9 121.4(3)
C8 C9 C4 116.9(3)
C8 C9 C10 120.4(3)
C4 C9 C10 122.8(3)
C12 C10 C9 110.9(3)
C12 C10 C11 111.5(3)
C9 C10 C11 111.2(3)
C5 C13 C15 111.1(2)
C5 C13 C14 110.5(2)
C15 C13 C14 110.6(2)
C21 C16 C17 124.6(2)
C21 C16 N2 118.3(2)
C17 C16 N2 117.0(2)
C18 C17 C16 115.9(3)
C18 C17 C26 121.8(3)
C16 C17 C26 122.3(2)
C19 C18 C17 121.2(3)
C18 C19 C20 121.8(3)
C19 C20 C21 120.1(3)
C16 C21 C20 116.3(3)
C16 C21 C22 123.7(2)
C20 C21 C22 120.0(3)
C21 C22 C24 112.1(3)
C21 C22 C23 110.6(3)
C24 C22 C23 110.5(3)
C17 C26 C27 113.1(3)
C17 C26 C25 112.7(3)
C27 C26 C25 109.3(3)
N7 C28 N8 105.4(2)
N7 C28 P3 135.84(18)
N8 C28 P3 118.17(17)
C30 C29 N7 107.5(2)
C29 C30 N8 106.8(2)
C32 C31 C36 124.0(3)
C32 C31 N8 118.0(3)
C36 C31 N8 118.0(2)
C31 C32 C33 115.6(3)
C31 C32 C37 122.8(3)
C33 C32 C37 121.5(3)
C34 C33 C32 120.6(3)
C35 C34 C33 121.9(3)
C34 C35 C36 120.6(3)
C35 C36 C31 117.3(3)
C35 C36 C40 119.3(3)
C31 C36 C40 123.3(2)
C32 C37 C39 109.5(3)
C32 C37 C38 113.0(3)
C39 C37 C38 109.9(3)
C36 C40 C42 110.4(3)
C36 C40 C41 112.1(3)
C42 C40 C41 111.7(3)
C48 C43 C44 123.8(2)
C48 C43 N7 119.1(2)
C44 C43 N7 117.0(2)
C45 C44 C43 116.9(2)
C45 C44 C52 120.5(2)
C43 C44 C52 122.6(2)
C46 C45 C44 120.8(2)
C45 C46 C47 120.8(3)
C46 C47 C48 121.0(3)
C47 C48 C43 116.7(2)
C47 C48 C49 120.6(2)
C43 C48 C49 122.7(2)
C48 C49 C51 110.4(2)
C48 C49 C50 111.5(3)
C51 C49 C50 111.2(3)
C53 C52 C44 110.8(2)
C53 C52 C54 110.0(2)
C44 C52 C54 111.2(2)
N4 C55 N3 104.9(2)
N4 C55 P4 135.64(19)
N3 C55 P4 119.32(19)
C57 C56 N3 107.0(2)
C56 C57 N4 107.6(2)
C59 C58 C63 124.3(3)
C59 C58 N3 118.0(2)
C63 C58 N3 117.6(2)
C58 C59 C60 116.2(3)
C58 C59 C67 122.7(3)
C60 C59 C67 121.1(3)
C61 C60 C59 121.4(3)
C60 C61 C62 120.7(3)
C61 C62 C63 121.1(3)
C62 C63 C58 116.3(3)
C62 C63 C64 121.4(3)
C58 C63 C64 122.3(2)
C63 C64 C66 111.6(3)
C63 C64 C65 112.1(2)
C66 C64 C65 110.5(3)
C69 C67 C59 112.3(3)
C69 C67 C68 111.4(3)
C59 C67 C68 111.5(3)
C75 C70 C71 123.9(2)
C75 C70 N4 118.2(2)
C71 C70 N4 118.0(2)
C72 C71 C70 116.8(3)
C72 C71 C79 121.3(3)
C70 C71 C79 121.9(2)
C73 C72 C71 120.9(3)
C74 C73 C72 120.9(3)
C73 C74 C75 121.1(3)
C74 C75 C70 116.4(3)
C74 C75 C76 120.6(2)
C70 C75 C76 123.0(2)
C75 C76 C78 111.4(2)
C75 C76 C77 113.3(2)
C78 C76 C77 109.7(3)
C80 C79 C81 111.3(3)
C80 C79 C71 113.3(3)
C81 C79 C71 110.1(3)
N6 C82 N5 105.48(19)
N6 C82 P6 117.87(17)
N5 C82 P6 136.28(18)
C84 C83 N6 106.8(2)
C83 C84 N5 107.7(2)
C86 C85 C90 123.6(2)
C86 C85 N5 118.4(2)
C90 C85 N5 117.8(2)
C87 C86 C85 116.6(3)
C87 C86 C91 121.5(3)
C85 C86 C91 121.9(2)
C88 C87 C86 121.3(3)
C89 C88 C87 120.4(3)
C88 C89 C90 121.8(3)
C89 C90 C85 116.3(3)
C89 C90 C96 120.5(2)
C85 C90 C96 123.0(2)
C93 C91 C92 111.5(3)
C93 C91 C86 112.1(2)
C92 C91 C86 112.9(3)
C90 C96 C94 113.0(2)
C90 C96 C95 110.1(2)
C94 C96 C95 110.7(2)
C102 C97 C98 124.3(2)
C102 C97 N6 117.6(2)
C98 C97 N6 118.1(2)
C99 C98 C97 116.4(2)
C99 C98 C106 121.4(2)
C97 C98 C106 122.2(2)
C100 C99 C98 120.9(2)
C99 C100 C101 121.2(3)
C100 C101 C102 120.5(2)
C97 C102 C101 116.7(2)
C97 C102 C103 122.9(2)
C101 C102 C103 120.4(2)
C105 C103 C102 112.0(2)
C105 C103 C104 111.2(2)
C102 C103 C104 110.0(2)
C98 C106 C107 110.6(2)
C98 C106 C108 112.1(2)
C107 C106 C108 111.1(2)
C110 C109 C112 120.8(2)
C110 C109 P9 121.4(2)
C112 C109 P9 117.50(19)
C109 C110 C111 122.0(2)
C109 C110 P7 121.3(2)
C111 C110 P7 116.70(18)
O3 C111 O4 121.8(2)
O3 C111 C110 126.4(2)
O4 C111 C110 111.8(2)
O1 C112 O2 122.5(2)
O1 C112 C109 126.5(2)
O2 C112 C109 111.0(2)
C116 C115 C117 118.5(2)
C116 C115 P10 120.57(19)
C117 C115 P10 120.51(19)
C115 C116 C118 121.1(2)
C115 C116 P12 122.0(2)
C118 C116 P12 116.82(18)
O7 C117 O8 122.1(2)
O7 C117 C115 125.0(2)
O8 C117 C115 112.9(2)
O5 C118 O6 122.7(2)
O5 C118 C116 126.3(2)
O6 C118 C116 111.0(2)
C1 N1 C2 110.3(2)
C1 N1 C4 124.5(2)
C2 N1 C4 125.0(2)
C1 N2 C3 110.2(2)
C1 N2 C16 127.3(2)
C3 N2 C16 122.3(2)
C55 N3 C56 110.5(2)
C55 N3 C58 124.4(2)
C56 N3 C58 125.1(2)
C55 N4 C57 109.9(2)
C55 N4 C70 125.4(2)
C57 N4 C70 124.5(2)
C82 N5 C84 109.5(2)
C82 N5 C85 128.44(19)
C84 N5 C85 122.0(2)
C82 N6 C83 110.6(2)
C82 N6 C97 123.58(19)
C83 N6 C97 125.8(2)
C28 N7 C29 109.7(2)
C28 N7 C43 126.6(2)
C29 N7 C43 123.2(2)
C28 N8 C30 110.5(2)
C28 N8 C31 123.7(2)
C30 N8 C31 125.8(2)
C112 O2 C114 115.5(2)
C111 O4 C113 114.5(2)
C118 O6 C120 114.9(2)
C117 O8 C119 114.9(2)
C1 P1 P2 105.01(8)
P3 P2 P1 91.43(4)
C28 P3 P2 106.60(8)
C55 P4 P5 105.19(8)
P6 P5 P4 89.31(4)
C82 P6 P5 104.58(8)
C110 P7 P8 98.61(9)
P7 P8 P9 100.15(4)
C109 P9 P8 98.54(9)
C115 P10 P11 99.13(9)
P10 P11 P12 99.79(4)
C116 P12 P11 98.51(9)

loop_
_geom_bond_atom_site_label_1
_geom_bond_atom_site_label_2
_geom_bond_distance
C1 N2 1.356(3)
C1 N1 1.362(3)
C1 P1 1.812(3)
C2 C3 1.340(4)
C2 N1 1.384(3)
C3 N2 1.389(3)
C4 C5 1.389(4)
C4 C9 1.398(4)
C4 N1 1.446(3)
C5 C6 1.395(4)
C5 C13 1.513(4)
C6 C7 1.373(4)
C7 C8 1.368(4)
C8 C9 1.395(4)
C9 C10 1.522(4)
C10 C12 1.522(5)
C10 C11 1.532(5)
C13 C15 1.518(4)
C13 C14 1.530(4)
C16 C21 1.382(4)
C16 C17 1.409(4)
C16 N2 1.445(3)
C17 C18 1.385(4)
C17 C26 1.515(4)
C18 C19 1.365(5)
C19 C20 1.377(5)
C20 C21 1.407(4)
C21 C22 1.521(4)
C22 C24 1.528(5)
C22 C23 1.532(5)
C25 C26 1.521(4)
C26 C27 1.518(4)
C28 N7 1.353(3)
C28 N8 1.356(3)
C28 P3 1.823(2)
C29 C30 1.339(4)
C29 N7 1.389(3)
C30 N8 1.380(3)
C31 C32 1.383(4)
C31 C36 1.397(4)
C31 N8 1.452(3)
C32 C33 1.421(4)
C32 C37 1.499(5)
C33 C34 1.374(5)
C34 C35 1.348(5)
C35 C36 1.388(4)
C36 C40 1.505(4)
C37 C39 1.527(4)
C37 C38 1.533(4)
C40 C42 1.535(5)
C40 C41 1.539(5)
C43 C48 1.394(3)
C43 C44 1.394(3)
C43 N7 1.448(3)
C44 C45 1.392(3)
C44 C52 1.518(3)
C45 C46 1.374(4)
C46 C47 1.383(4)
C47 C48 1.388(4)
C48 C49 1.518(4)
C49 C51 1.526(4)
C49 C50 1.530(4)
C52 C53 1.518(4)
C52 C54 1.525(4)
C55 N4 1.356(3)
C55 N3 1.361(3)
C55 P4 1.806(3)
C56 C57 1.333(4)
C56 N3 1.376(3)
C57 N4 1.383(3)
C58 C59 1.388(4)
C58 C63 1.401(4)
C58 N3 1.446(3)
C59 C60 1.394(4)
C59 C67 1.520(4)
C60 C61 1.370(5)
C61 C62 1.380(5)
C62 C63 1.386(4)
C63 C64 1.515(4)
C64 C66 1.517(4)
C64 C65 1.520(4)
C67 C69 1.517(4)
C67 C68 1.522(4)
C70 C75 1.396(4)
C70 C71 1.397(4)
C70 N4 1.443(3)
C71 C72 1.388(4)
C71 C79 1.519(4)
C72 C73 1.377(4)
C73 C74 1.376(4)
C74 C75 1.392(4)
C75 C76 1.516(4)
C76 C78 1.520(4)
C76 C77 1.523(4)
C79 C80 1.513(4)
C79 C81 1.519(5)
C82 N6 1.353(3)
C82 N5 1.355(3)
C82 P6 1.816(2)
C83 C84 1.335(4)
C83 N6 1.380(3)
C84 N5 1.389(3)
C85 C86 1.398(4)
C85 C90 1.401(3)
C85 N5 1.446(3)
C86 C87 1.389(4)
C86 C91 1.524(4)
C87 C88 1.375(4)
C88 C89 1.371(4)
C89 C90 1.387(4)
C90 C96 1.516(4)
C91 C93 1.502(4)
C91 C92 1.518(4)
C94 C96 1.518(4)
C95 C96 1.524(4)
C97 C102 1.392(3)
C97 C98 1.399(3)
C97 N6 1.445(3)
C98 C99 1.391(4)
C98 C106 1.517(4)
C99 C100 1.381(4)
C100 C101 1.381(4)
C101 C102 1.395(4)
C102 C103 1.522(4)
C103 C105 1.521(4)
C103 C104 1.532(4)
C106 C107 1.527(4)
C106 C108 1.531(4)
C109 C110 1.392(3)
C109 C112 1.480(4)
C109 P9 1.751(3)
C110 C111 1.474(4)
C110 P7 1.753(3)
C111 O3 1.205(3)
C111 O4 1.358(3)
C112 O1 1.210(3)
C112 O2 1.348(3)
C113 O4 1.439(3)
C114 O2 1.441(3)
C115 C116 1.399(3)
C115 C117 1.488(4)
C115 P10 1.755(3)
C116 C118 1.484(4)
C116 P12 1.743(3)
C117 O7 1.202(3)
C117 O8 1.344(3)
C118 O5 1.205(3)
C118 O6 1.342(3)
C119 O8 1.443(3)
C120 O6 1.432(3)
P1 P2 2.0913(9)
P2 P3 2.0796(10)
P4 P5 2.1016(9)
P5 P6 2.0737(10)
P7 P8 2.0945(10)
P8 P9 2.0975(11)
P10 P11 2.0940(10)
P11 P12 2.1093(10)
